data_2209380
loop_
_publ_author_name
'Feng Xu'
'Wei-Xiao Hu'
'Wei Zhou'
'Chun-Nian Xia'

_publ_section_title
;
 3-(4-Chlorophenyl)-6-methyl-1,6-dihydro-1,2,4,5-tetrazine
;
_journal_coeditor_code AT2043
_journal_issue 7
_journal_name_full 'Acta Crystallographica Section E'
_journal_page_first o2875
_journal_page_last o2876
_journal_paper_doi 10.1107/S1600536806022641
_journal_volume 62
_journal_year 2006
_chemical_formula_iupac 'C9 H9 Cl N4'
_chemical_formula_moiety 'C9 H9 Cl N4'
_chemical_formula_sum 'C9 H9 Cl N4'
_chemical_formula_weight 208.65
_chemical_name_systematic
;
3-(4-Chlorophenyl)-6-methyl-1,6-dihydro-1,2,4,5-tetrazine
;
_space_group_IT_number 14
_symmetry_cell_setting monoclinic
_symmetry_space_group_name_Hall '-P 2ybc'
_symmetry_space_group_name_H-M 'P 1 21/c 1'
_atom_sites_solution_hydrogens geom
_atom_sites_solution_primary direct
_atom_sites_solution_secondary difmap
_audit_creation_method SHELXL-97
_cell_angle_alpha 90.00
_cell_angle_beta 102.682(4)
_cell_angle_gamma 90.00
_cell_formula_units_Z 4
_cell_length_a 9.948(3)
_cell_length_b 8.833(3)
_cell_length_c 11.420(3)
_cell_measurement_reflns_used 1000
_cell_measurement_temperature 293(2)
_cell_measurement_theta_max 26.203
_cell_measurement_theta_min 2.305
_cell_volume 979.0(5)
_computing_cell_refinement SMART
_computing_data_collection 'SMART (Bruker, 1997)'
_computing_data_reduction 'SAINT and? SHELXTL (Bruker, 1997)'
_computing_molecular_graphics 'ORTEP-3 for Windows, (Farrugia, 1997)'
_computing_publication_material SHELXL97
_computing_structure_refinement 'SHELXL97 (Sheldrick, 1997)'
_computing_structure_solution 'SHELXS97 (Sheldrick, 1997)'
_diffrn_ambient_temperature 293(2)
_diffrn_measured_fraction_theta_full 0.981
_diffrn_measured_fraction_theta_max 0.981
_diffrn_measurement_device_type 'Bruker SMART CCD area-detector'
_diffrn_measurement_method '\f and \w'
_diffrn_radiation_monochromator graphite
_diffrn_radiation_source 'fine-focus sealed tube'
_diffrn_radiation_type MoK\a
_diffrn_radiation_wavelength 0.71073
_diffrn_reflns_av_R_equivalents 0.0238
_diffrn_reflns_av_sigmaI/netI 0.0307
_diffrn_reflns_limit_h_max 5
_diffrn_reflns_limit_h_min -12
_diffrn_reflns_limit_k_max 11
_diffrn_reflns_limit_k_min -11
_diffrn_reflns_limit_l_max 14
_diffrn_reflns_limit_l_min -14
_diffrn_reflns_number 4749
_diffrn_reflns_theta_full 27.17
_diffrn_reflns_theta_max 27.17
_diffrn_reflns_theta_min 2.10
_diffrn_standards_decay_% 3.10
_exptl_absorpt_coefficient_mu 0.354
_exptl_absorpt_correction_T_max 0.9655
_exptl_absorpt_correction_T_min 0.9326
_exptl_absorpt_correction_type multi-scan
_exptl_absorpt_process_details '(ABSCOR; Higashi, 1995)'
_exptl_crystal_colour yellow
_exptl_crystal_density_diffrn 1.416
_exptl_crystal_density_method 'not measured'
_exptl_crystal_description prism
_exptl_crystal_F_000 432
_exptl_crystal_size_max 0.20
_exptl_crystal_size_mid 0.15
_exptl_crystal_size_min 0.10
_refine_diff_density_max 0.311
_refine_diff_density_min -0.230
_refine_ls_extinction_coef 0.014(4)
_refine_ls_extinction_expression Fc^*^=kFc[1+0.001xFc^2^\l^3^/sin(2\q)]^-1/4^
_refine_ls_extinction_method SHELXL97
_refine_ls_goodness_of_fit_ref 1.027
_refine_ls_hydrogen_treatment mixed
_refine_ls_matrix_type full
_refine_ls_number_parameters 133
_refine_ls_number_reflns 2142
_refine_ls_number_restraints 1
_refine_ls_restrained_S_all 1.027
_refine_ls_R_factor_all 0.0597
_refine_ls_R_factor_gt 0.0447
_refine_ls_shift/su_max 0.000
_refine_ls_shift/su_mean 0.000
_refine_ls_structure_factor_coef Fsqd
_refine_ls_weighting_details 'calc w=1/[\s^2^(Fo^2^)+(0.0665P)^2^] where P=(Fo^2^+2Fc^2^)/3'
_refine_ls_weighting_scheme calc
_refine_ls_wR_factor_gt 0.1103
_refine_ls_wR_factor_ref 0.1174
_reflns_number_gt 1580
_reflns_number_total 2142
_reflns_threshold_expression I>2\s(I)
_cod_data_source_file at2043.cif
_cod_data_source_block I
_cod_original_sg_symbol_H-M 'P 21/c'
_cod_database_code 2209380
_cod_database_fobs_code 2209380

loop_
_symmetry_equiv_pos_as_xyz
'x, y, z'
'-x, y+1/2, -z+1/2'
'-x, -y, -z'
'x, -y-1/2, z-1/2'

loop_
_atom_site_type_symbol
_atom_site_label
_atom_site_fract_x
_atom_site_fract_y
_atom_site_fract_z
_atom_site_U_iso_or_equiv
_atom_site_adp_type
_atom_site_calc_flag
_atom_site_refinement_flags
_atom_site_occupancy
Cl Cl1 0.73713(6) 0.17286(6) 0.81848(4) 0.0728(2) Uani d . 1
N N1 0.12455(15) 0.34784(16) 0.25977(14) 0.0516(4) Uani d D 1
H H1 0.0655(17) 0.4259(19) 0.2422(15) 0.061(5) Uiso d D 1
N N2 0.21848(14) 0.34828(14) 0.36052(14) 0.0496(4) Uani d . 1
C C3 0.25755(17) 0.21167(17) 0.40209(15) 0.0451(4) Uani d . 1
N N4 0.16136(14) 0.09567(15) 0.37737(13) 0.0490(4) Uani d . 1
N N5 0.07030(15) 0.09999(15) 0.28131(13) 0.0523(4) Uani d . 1
C C6 0.10172(19) 0.20917(18) 0.19368(16) 0.0500(4) Uani d . 1
H H6 0.1870 0.1788 0.1706 0.060 Uiso calc R 1
C C7 -0.0121(2) 0.2205(2) 0.08316(18) 0.0657(5) Uani d . 1
H H7A -0.0954 0.2526 0.1053 0.099 Uiso calc R 1
H H7B -0.0265 0.1233 0.0448 0.099 Uiso calc R 1
H H7C 0.0127 0.2928 0.0288 0.099 Uiso calc R 1
C C8 0.37532(17) 0.19521(16) 0.50247(15) 0.0435(4) Uani d . 1
C C9 0.48326(18) 0.29743(18) 0.51526(16) 0.0496(4) Uani d . 1
H H9 0.4802 0.3727 0.4578 0.059 Uiso calc R 1
C C10 0.59463(19) 0.29051(19) 0.61051(17) 0.0522(4) Uani d . 1
H H10 0.6653 0.3612 0.6181 0.063 Uiso calc R 1
C C11 0.60038(19) 0.17793(18) 0.69450(16) 0.0497(4) Uani d . 1
C C12 0.4971(2) 0.0713(2) 0.68214(16) 0.0563(5) Uani d . 1
H H12 0.5030 -0.0061 0.7383 0.068 Uiso calc R 1
C C13 0.38539(18) 0.07915(19) 0.58686(15) 0.0524(4) Uani d . 1
H H13 0.3162 0.0067 0.5786 0.063 Uiso calc R 1

loop_
_atom_site_aniso_label
_atom_site_aniso_U_11
_atom_site_aniso_U_22
_atom_site_aniso_U_33
_atom_site_aniso_U_12
_atom_site_aniso_U_13
_atom_site_aniso_U_23
Cl1 0.0689(4) 0.0828(4) 0.0570(3) 0.0171(2) -0.0070(2) -0.0106(2)
N1 0.0483(8) 0.0375(8) 0.0634(10) 0.0037(6) 0.0001(7) 0.0008(6)
N2 0.0461(8) 0.0344(7) 0.0634(9) -0.0003(6) 0.0016(7) -0.0011(6)
C3 0.0458(9) 0.0343(8) 0.0550(10) -0.0010(7) 0.0108(8) -0.0013(7)
N4 0.0480(8) 0.0363(7) 0.0604(9) -0.0049(6) 0.0067(7) -0.0009(6)
N5 0.0520(8) 0.0390(8) 0.0627(9) -0.0048(6) 0.0053(7) -0.0043(6)
C6 0.0486(9) 0.0442(9) 0.0564(10) 0.0001(7) 0.0098(8) -0.0043(8)
C7 0.0635(12) 0.0706(13) 0.0579(12) -0.0020(10) 0.0019(10) -0.0043(9)
C8 0.0450(9) 0.0341(8) 0.0508(9) 0.0022(6) 0.0093(7) -0.0024(6)
C9 0.0514(10) 0.0374(9) 0.0574(10) -0.0028(7) 0.0067(8) 0.0037(7)
C10 0.0483(9) 0.0431(9) 0.0632(11) -0.0013(7) 0.0077(8) -0.0050(8)
C11 0.0535(10) 0.0478(10) 0.0453(10) 0.0104(8) 0.0051(8) -0.0078(7)
C12 0.0683(12) 0.0491(10) 0.0514(10) 0.0044(9) 0.0128(9) 0.0086(8)
C13 0.0570(10) 0.0420(9) 0.0582(11) -0.0048(8) 0.0125(9) 0.0032(7)

loop_
_atom_type_symbol
_atom_type_description
_atom_type_scat_dispersion_real
_atom_type_scat_dispersion_imag
_atom_type_scat_source
C C 0.0033 0.0016 'International Tables Vol C Tables 4.2.6.8 and 6.1.1.4'
H H 0.0000 0.0000 'International Tables Vol C Tables 4.2.6.8 and 6.1.1.4'
N N 0.0061 0.0033 'International Tables Vol C Tables 4.2.6.8 and 6.1.1.4'
Cl Cl 0.1484 0.1585 'International Tables Vol C Tables 4.2.6.8 and 6.1.1.4'

loop_
_geom_angle_atom_site_label_1
_geom_angle_atom_site_label_2
_geom_angle_atom_site_label_3
_geom_angle
N2 N1 C6 117.69(14)
N2 N1 H1 119.8(11)
C6 N1 H1 121.2(11)
N1 N2 C3 114.08(13)
N2 C3 N4 117.72(15)
N2 C3 C8 119.73(14)
N4 C3 C8 119.09(14)
N5 N4 C3 119.09(14)
N4 N5 C6 113.09(13)
N1 C6 N5 103.60(14)
N1 C6 C7 112.91(15)
N5 C6 C7 112.41(15)
N1 C6 H6 109.3
N5 C6 H6 109.3
C7 C6 H6 109.3
C6 C7 H7A 109.5
C6 C7 H7B 109.5
H7A C7 H7B 109.5
C6 C7 H7C 109.5
H7A C7 H7C 109.5
H7B C7 H7C 109.5
C9 C8 C13 117.99(16)
C9 C8 C3 119.28(15)
C13 C8 C3 122.73(15)
C10 C9 C8 121.75(16)
C10 C9 H9 119.1
C8 C9 H9 119.1
C9 C10 C11 119.20(16)
C9 C10 H10 120.4
C11 C10 H10 120.4
C10 C11 C12 120.49(17)
C10 C11 Cl1 119.55(14)
C12 C11 Cl1 119.94(14)
C13 C12 C11 120.08(16)
C13 C12 H12 120.0
C11 C12 H12 120.0
C12 C13 C8 120.41(16)
C12 C13 H13 119.8
C8 C13 H13 119.8

loop_
_geom_bond_atom_site_label_1
_geom_bond_atom_site_label_2
_geom_bond_distance
Cl1 C11 1.7354(18)
N1 N2 1.3134(19)
N1 C6 1.431(2)
N1 H1 0.900(14)
N2 C3 1.323(2)
C3 N4 1.388(2)
C3 C8 1.455(2)
N4 N5 1.2605(18)
N5 C6 1.472(2)
C6 C7 1.503(3)
C6 H6 0.9800
C7 H7A 0.9599
C7 H7B 0.9599
C7 H7C 0.9599
C8 C9 1.386(2)
C8 C13 1.395(2)
C9 C10 1.373(2)
C9 H9 0.9300
C10 C11 1.374(3)
C10 H10 0.9300
C11 C12 1.378(3)
C12 C13 1.376(2)
C12 H12 0.9300
C13 H13 0.9300

loop_
_geom_hbond_atom_site_label_D
_geom_hbond_atom_site_label_H
_geom_hbond_atom_site_label_A
_geom_hbond_site_symmetry_A
_geom_hbond_distance_DH
_geom_hbond_distance_HA
_geom_hbond_distance_DA
_geom_hbond_angle_DHA
N1 H1 N4 2 0.900(14) 2.802(15) 3.658(2) 159.3(15)
N1 H1 N5 2 0.900(14) 2.025(15) 2.922(2) 174.6(16)
C7 H7C N4 4_565 0.96 2.70 3.594(3) 155.9
C10 H10 N2 3_666 0.93 2.80 3.671(2) 155.7

loop_
_geom_torsion_atom_site_label_1
_geom_torsion_atom_site_label_2
_geom_torsion_atom_site_label_3
_geom_torsion_atom_site_label_4
_geom_torsion
C6 N1 N2 C3 -15.0(2)
N1 N2 C3 N4 -30.5(2)
N1 N2 C3 C8 170.65(15)
N2 C3 N4 N5 30.8(2)
C8 C3 N4 N5 -170.20(15)
C3 N4 N5 C6 15.1(2)
N2 N1 C6 N5 55.6(2)
N2 N1 C6 C7 177.45(15)
N4 N5 C6 N1 -53.97(18)
N4 N5 C6 C7 -176.17(15)
N2 C3 C8 C9 -32.5(2)
N4 C3 C8 C9 168.99(16)
N2 C3 C8 C13 148.13(17)
N4 C3 C8 C13 -10.4(2)
C13 C8 C9 C10 -2.9(3)
C3 C8 C9 C10 177.67(15)
C8 C9 C10 C11 1.0(3)
C9 C10 C11 C12 1.3(3)
C9 C10 C11 Cl1 -177.34(13)
C10 C11 C12 C13 -1.7(3)
Cl1 C11 C12 C13 176.99(13)
C11 C12 C13 C8 -0.3(3)
C9 C8 C13 C12 2.5(2)
C3 C8 C13 C12 -178.07(15)
